data_4127082
loop_
_publ_author_name
'Leventis, Anastasia'
'Royakkers, Jeroen'
'Rapidis, Alexandros G.'
'Goodeal, Niall'
'Corpinot, Merina K.'
'Frost, Jarvist M.'
'Bu\<car, Dejan-Kre\<simir'
'Blunt, Matthew Oliver'
'Cacialli, Franco'
'Bronstein, Hugo'

_publ_section_title
;
 Highly Luminescent Encapsulated Narrow Bandgap Polymers Based on
 Diketopyrrolopyrrole.
;
_journal_name_full 'Journal of the American Chemical Society'
_journal_paper_doi 10.1021/jacs.7b13447
_journal_year 2018
_chemical_formula_moiety 'C72 H98 Br2 N2 O6'
_chemical_formula_sum 'C72 H98 Br2 N2 O6'
_chemical_formula_weight 1247.34
_space_group_IT_number 2
_symmetry_cell_setting triclinic
_symmetry_Int_Tables_number 2
_symmetry_space_group_name_Hall '-P 1'
_symmetry_space_group_name_H-M 'P -1'
_atom_sites_solution_hydrogens geom
_audit_creation_date 2017-07-27T20:10:32-00:00
_audit_creation_method 'WinGX routine CIF_UPDATE'
_cell_angle_alpha 97.460(3)
_cell_angle_beta 104.726(3)
_cell_angle_gamma 98.808(3)
_cell_formula_units_Z 1
_cell_length_a 10.2184(4)
_cell_length_b 12.6179(4)
_cell_length_c 13.4273(5)
_cell_measurement_reflns_used 12437
_cell_measurement_temperature 200.0(1)
_cell_measurement_theta_max 73.334
_cell_measurement_theta_min 3.572
_cell_volume 1628.63(11)
_computing_cell_refinement
;
        CrysAlisPro, Agilent Technologies,
        Version 1.171.36.24 (release 03-12-2012 CrysAlis171 .NET)
        (compiled Dec  3 2012,18:21:49)
;
_computing_data_collection
;
        CrysAlisPro, Agilent Technologies,
        Version 1.171.36.24 (release 03-12-2012 CrysAlis171 .NET)
        (compiled Dec  3 2012,18:21:49)
;
_computing_data_reduction
;
        CrysAlisPro, Agilent Technologies,
        Version 1.171.36.24 (release 03-12-2012 CrysAlis171 .NET)
        (compiled Dec  3 2012,18:21:49)
;
_computing_structure_refinement 'SHELXL-2014/7 (Sheldrick, 2014)'
_diffrn_ambient_temperature 200.0(1)
_diffrn_detector_area_resol_mean 5.2031
_diffrn_measured_fraction_theta_full 0.979
_diffrn_measured_fraction_theta_max 0.979
_diffrn_measurement_device_type 'SuperNova, Dual, Cu at zero, Atlas'
_diffrn_measurement_method '\w scans'
_diffrn_orient_matrix_UB_11 -0.1206894
_diffrn_orient_matrix_UB_12 0.0430834
_diffrn_orient_matrix_UB_13 0.0296316
_diffrn_orient_matrix_UB_21 -0.0219101
_diffrn_orient_matrix_UB_22 -0.0955444
_diffrn_orient_matrix_UB_23 0.0585062
_diffrn_orient_matrix_UB_31 0.1010211
_diffrn_orient_matrix_UB_32 0.0690728
_diffrn_orient_matrix_UB_33 0.1011188
_diffrn_radiation_monochromator mirror
_diffrn_radiation_type CuK\a
_diffrn_radiation_wavelength 1.54184
_diffrn_reflns_av_R_equivalents 0.0371
_diffrn_reflns_av_unetI/netI 0.0493
_diffrn_reflns_Laue_measured_fraction_full 0.979
_diffrn_reflns_Laue_measured_fraction_max 0.979
_diffrn_reflns_limit_h_max 12
_diffrn_reflns_limit_h_min -12
_diffrn_reflns_limit_k_max 15
_diffrn_reflns_limit_k_min -15
_diffrn_reflns_limit_l_max 15
_diffrn_reflns_limit_l_min -15
_diffrn_reflns_number 18932
_diffrn_reflns_point_group_measured_fraction_full 0.979
_diffrn_reflns_point_group_measured_fraction_max 0.979
_diffrn_reflns_theta_full 66.573
_diffrn_reflns_theta_max 66.573
_diffrn_reflns_theta_min 3.458
_exptl_absorpt_coefficient_mu 1.984
_exptl_absorpt_correction_T_max 0.967
_exptl_absorpt_correction_T_min 0.780
_exptl_absorpt_correction_type analytical
_exptl_absorpt_process_details
;
        CrysAlisPro, Agilent Technologies,
        Version 1.171.36.24 (release 03-12-2012 CrysAlis171 .NET)
        (compiled Dec  3 2012,18:21:49)
Analytical numeric absorption correction using a multifaceted crystal
                        model based on expressions derived by R.C. Clark & J.S.
        (Clark, R. C. & Reid, J. S. (1995). Acta Cryst. A51, 887-897)
;
_exptl_crystal_colour orange
_exptl_crystal_density_diffrn 1.272
_exptl_crystal_description block
_exptl_crystal_F_000 662
_exptl_crystal_size_max 0.261
_exptl_crystal_size_mid 0.057
_exptl_crystal_size_min 0.021
_refine_diff_density_max 1.513
_refine_diff_density_min -0.543
_refine_diff_density_rms 0.077
_refine_ls_extinction_method none
_refine_ls_goodness_of_fit_ref 1.0990
_refine_ls_hydrogen_treatment constr
_refine_ls_matrix_type full
_refine_ls_number_parameters 370
_refine_ls_number_reflns 5624
_refine_ls_number_restraints 0
_refine_ls_restrained_S_all 1.0990
_refine_ls_R_factor_all 0.0561
_refine_ls_R_factor_gt 0.0495
_refine_ls_shift/su_max 0
_refine_ls_shift/su_mean 0
_refine_ls_structure_factor_coef Fsqd
_refine_ls_weighting_details 'w=1/[\s^2^(Fo^2^)+(0.0317P)^2^+5.3444P] where P=(Fo^2^+2Fc^2^)/3'
_refine_ls_weighting_scheme calc
_refine_ls_wR_factor_gt 0.1336
_refine_ls_wR_factor_ref 0.1360
_reflns_Friedel_coverage 0
_reflns_number_gt 4935
_reflns_number_total 5624
_reflns_threshold_expression 'I > 2\s(I)'
_cod_data_source_file ja7b13447_si_003.cif
_cod_data_source_block 8b
_cod_database_code 4127082

loop_
_symmetry_equiv_pos_as_xyz
'x, y, z'
'-x, -y, -z'

loop_
_atom_site_label
_atom_site_type_symbol
_atom_site_fract_x
_atom_site_fract_y
_atom_site_fract_z
_atom_site_U_iso_or_equiv
_atom_site_adp_type
_atom_site_occupancy
_atom_site_site_symmetry_order
_atom_site_calc_flag
_atom_site_refinement_flags_posn
_atom_site_refinement_flags_adp
C1 C 0.4203(4) 0.2065(3) 0.5114(3) 0.0232(7) Uani 1 1 d . .
H1 H 0.4994 0.2474 0.5637 0.028 Uiso 1 1 calc R U
C2 C 0.3889(4) 0.0948(3) 0.5038(3) 0.0256(8) Uani 1 1 d . .
H2 H 0.4448 0.0589 0.5509 0.031 Uiso 1 1 calc R U
C3 C 0.2756(4) 0.0368(3) 0.4268(3) 0.0288(8) Uani 1 1 d . .
C4 C 0.1917(4) 0.0868(3) 0.3576(3) 0.0288(8) Uani 1 1 d . .
H4 H 0.1136 0.045 0.3049 0.035 Uiso 1 1 calc R U
C5 C 0.2235(4) 0.1987(3) 0.3662(3) 0.0260(8) Uani 1 1 d . .
H5 H 0.1668 0.234 0.3188 0.031 Uiso 1 1 calc R U
C6 C 0.3380(3) 0.2604(3) 0.4437(3) 0.0205(7) Uani 1 1 d . .
C7 C 0.3773(3) 0.3788(3) 0.4569(3) 0.0186(7) Uani 1 1 d . .
C8 C 0.5042(3) 0.4447(3) 0.5034(3) 0.0193(7) Uani 1 1 d . .
C9 C 0.3539(3) 0.5588(3) 0.4443(3) 0.0214(7) Uani 1 1 d . .
C10 C 0.1394(3) 0.4204(3) 0.3860(3) 0.0205(7) Uani 1 1 d . .
C11 C 0.0671(3) 0.3815(3) 0.4531(3) 0.0212(7) Uani 1 1 d . .
C12 C -0.0756(4) 0.3650(3) 0.4245(3) 0.0245(8) Uani 1 1 d . .
H12 H -0.1249 0.3379 0.47 0.029 Uiso 1 1 calc R U
C13 C -0.1472(4) 0.3880(3) 0.3292(3) 0.0269(8) Uani 1 1 d . .
C14 C -0.0754(4) 0.4239(3) 0.2609(3) 0.0272(8) Uani 1 1 d . .
H14 H -0.1242 0.4376 0.1951 0.033 Uiso 1 1 calc R U
C15 C 0.0680(4) 0.4399(3) 0.2889(3) 0.0235(7) Uani 1 1 d . .
C16 C 0.1043(4) 0.5441(4) 0.1580(4) 0.0424(11) Uani 1 1 d . .
H16A H 0.0919 0.6113 0.1985 0.051 Uiso 1 1 calc R U
H16B H 0.0154 0.51 0.1058 0.051 Uiso 1 1 calc R U
C17 C 0.2153(5) 0.5707(4) 0.1039(4) 0.0448(11) Uani 1 1 d . .
H17A H 0.2266 0.5021 0.065 0.054 Uiso 1 1 calc R U
H17B H 0.1837 0.6172 0.0521 0.054 Uiso 1 1 calc R U
C18 C 0.3538(5) 0.6280(4) 0.1760(3) 0.0402(10) Uani 1 1 d . .
H18A H 0.3879 0.5804 0.2257 0.048 Uiso 1 1 calc R U
H18B H 0.3424 0.6954 0.217 0.048 Uiso 1 1 calc R U
C19 C 0.4605(5) 0.6576(4) 0.1184(4) 0.0457(11) Uani 1 1 d . .
H19A H 0.4797 0.5894 0.0846 0.055 Uiso 1 1 calc R U
H19B H 0.4206 0.6967 0.0623 0.055 Uiso 1 1 calc R U
C20 C 0.4052(5) 0.2731(4) 0.8146(4) 0.0431(11) Uani 1 1 d . .
H20A H 0.3555 0.2406 0.8611 0.052 Uiso 1 1 calc R U
H20B H 0.426 0.2126 0.7702 0.052 Uiso 1 1 calc R U
C21 C 0.3091(4) 0.3302(4) 0.7441(4) 0.0399(10) Uani 1 1 d . .
H21A H 0.2821 0.3878 0.7877 0.048 Uiso 1 1 calc R U
H21B H 0.3585 0.3656 0.6988 0.048 Uiso 1 1 calc R U
C22 C 0.1804(4) 0.2517(4) 0.6760(4) 0.0394(10) Uani 1 1 d . .
H22A H 0.2086 0.1957 0.6315 0.047 Uiso 1 1 calc R U
H22B H 0.1345 0.2142 0.722 0.047 Uiso 1 1 calc R U
C23 C 0.0778(4) 0.3026(3) 0.6068(3) 0.0332(9) Uani 1 1 d . .
H23A H 0.0012 0.2454 0.5609 0.04 Uiso 1 1 calc R U
H23B H 0.039 0.3521 0.65 0.04 Uiso 1 1 calc R U
C24 C -0.3020(4) 0.3769(3) 0.3077(3) 0.0310(9) Uani 1 1 d . .
H24A H -0.3208 0.4485 0.3335 0.037 Uiso 1 1 calc R U
H24B H -0.3333 0.325 0.3501 0.037 Uiso 1 1 calc R U
C25 C -0.3911(4) 0.3394(3) 0.1949(3) 0.0331(9) Uani 1 1 d . .
H25A H -0.3628 0.2748 0.1628 0.04 Uiso 1 1 calc R U
H25B H -0.3779 0.3981 0.154 0.04 Uiso 1 1 calc R U
C26 C -0.5429(4) 0.3109(4) 0.1922(3) 0.0350(9) Uani 1 1 d . .
H26A H -0.5533 0.254 0.2355 0.042 Uiso 1 1 calc R U
H26B H -0.569 0.3764 0.225 0.042 Uiso 1 1 calc R U
C27 C -0.6428(4) 0.2710(3) 0.0851(3) 0.0339(9) Uani 1 1 d . .
H27A H -0.6123 0.2103 0.0482 0.041 Uiso 1 1 calc R U
H27B H -0.6429 0.3307 0.0439 0.041 Uiso 1 1 calc R U
C28 C -0.7884(4) 0.2320(3) 0.0917(3) 0.0322(9) Uani 1 1 d . .
H28A H -0.7867 0.1715 0.1319 0.039 Uiso 1 1 calc R U
H28B H -0.8153 0.2923 0.132 0.039 Uiso 1 1 calc R U
C29 C -0.8989(4) 0.1933(4) -0.0118(3) 0.0366(9) Uani 1 1 d . .
H29A H -0.8736 0.1327 -0.0528 0.044 Uiso 1 1 calc R U
H29B H -0.9036 0.2536 -0.0521 0.044 Uiso 1 1 calc R U
C30 C -1.0400(4) 0.1550(4) 0.0037(3) 0.0366(9) Uani 1 1 d . .
H30A H -1.0326 0.0984 0.0483 0.044 Uiso 1 1 calc R U
H30B H -1.0664 0.2172 0.0417 0.044 Uiso 1 1 calc R U
C31 C -1.1544(4) 0.1089(4) -0.0972(4) 0.0402(10) Uani 1 1 d . .
H31A H -1.1627 0.1655 -0.1417 0.048 Uiso 1 1 calc R U
H31B H -1.1282 0.0468 -0.1355 0.048 Uiso 1 1 calc R U
C32 C -1.2937(4) 0.0706(4) -0.0795(3) 0.0388(10) Uani 1 1 d . .
H32A H -1.3196 0.1327 -0.0409 0.047 Uiso 1 1 calc R U
H32B H -1.2853 0.0138 -0.0351 0.047 Uiso 1 1 calc R U
C33 C -1.4084(4) 0.0248(4) -0.1799(3) 0.0369(9) Uani 1 1 d . .
H33A H -1.384 -0.0388 -0.2174 0.044 Uiso 1 1 calc R U
H33B H -1.4147 0.0808 -0.2254 0.044 Uiso 1 1 calc R U
C34 C -1.5492(4) -0.0101(3) -0.1623(3) 0.0357(9) Uani 1 1 d . .
H34A H -1.5441 -0.0684 -0.1196 0.043 Uiso 1 1 calc R U
H34B H -1.5718 0.0527 -0.1221 0.043 Uiso 1 1 calc R U
C35 C -1.6638(4) -0.0509(4) -0.2628(4) 0.0410(10) Uani 1 1 d . .
H35A H -1.6435 -0.116 -0.3011 0.049 Uiso 1 1 calc R U
H35B H -1.6653 0.006 -0.3072 0.049 Uiso 1 1 calc R U
C36 C -1.8057(5) -0.0800(4) -0.2458(4) 0.0533(13) Uani 1 1 d . .
H36A H -1.8749 -0.1058 -0.3136 0.08 Uiso 1 1 calc R U
H36B H -1.8058 -0.1377 -0.2034 0.08 Uiso 1 1 calc R U
H36C H -1.8276 -0.0155 -0.2094 0.08 Uiso 1 1 calc R U
N1 N 0.2862(3) 0.4465(2) 0.4191(2) 0.0197(6) Uani 1 1 d . .
O1 O 0.2930(2) 0.63252(19) 0.4231(2) 0.0248(5) Uani 1 1 d . .
O3 O 0.1460(2) 0.3627(2) 0.5446(2) 0.0256(5) Uani 1 1 d . .
O2 O 0.1475(2) 0.4708(2) 0.2260(2) 0.0278(6) Uani 1 1 d . .
Br1 Br 0.23742(4) -0.11826(3) 0.41238(4) 0.03993(15) Uani 1 1 d . .

loop_
_atom_site_aniso_label
_atom_site_aniso_U_11
_atom_site_aniso_U_22
_atom_site_aniso_U_33
_atom_site_aniso_U_23
_atom_site_aniso_U_13
_atom_site_aniso_U_12
C1 0.0164(17) 0.0216(17) 0.0267(19) 0.0028(14) 0.0000(15) 0.0002(14)
C2 0.0175(18) 0.0245(18) 0.033(2) 0.0097(15) 0.0030(16) 0.0029(14)
C3 0.028(2) 0.0139(16) 0.047(2) 0.0052(16) 0.0174(19) -0.0002(14)
C4 0.0223(19) 0.0217(18) 0.038(2) -0.0012(16) 0.0078(17) -0.0020(15)
C5 0.0232(19) 0.0237(18) 0.031(2) 0.0048(15) 0.0083(17) 0.0041(15)
C6 0.0170(17) 0.0189(16) 0.0271(19) 0.0040(14) 0.0099(15) 0.0014(13)
C7 0.0145(16) 0.0202(17) 0.0211(17) 0.0050(13) 0.0050(14) 0.0022(13)
C8 0.0148(16) 0.0180(16) 0.0242(18) 0.0058(13) 0.0040(14) 0.0014(13)
C9 0.0198(17) 0.0186(16) 0.0293(19) 0.0066(14) 0.0128(16) 0.0026(14)
C10 0.0131(16) 0.0167(16) 0.0296(19) 0.0028(14) 0.0036(15) 0.0011(13)
C11 0.0163(17) 0.0164(16) 0.0268(19) 0.0016(14) 0.0022(15) -0.0005(13)
C12 0.0191(18) 0.0219(17) 0.031(2) 0.0029(15) 0.0082(16) 0.0004(14)
C13 0.0192(18) 0.0233(18) 0.034(2) 0.0005(15) 0.0045(17) 0.0009(14)
C14 0.0194(18) 0.0298(19) 0.028(2) 0.0054(16) -0.0006(16) 0.0021(15)
C15 0.0192(18) 0.0199(17) 0.0297(19) 0.0036(14) 0.0054(16) 0.0011(14)
C16 0.030(2) 0.058(3) 0.043(3) 0.028(2) 0.008(2) 0.011(2)
C17 0.037(2) 0.059(3) 0.042(3) 0.027(2) 0.009(2) 0.007(2)
C18 0.040(2) 0.045(2) 0.038(2) 0.015(2) 0.013(2) 0.005(2)
C19 0.039(3) 0.058(3) 0.041(3) 0.019(2) 0.011(2) 0.006(2)
C20 0.038(2) 0.050(3) 0.042(3) 0.019(2) 0.008(2) 0.004(2)
C21 0.038(2) 0.038(2) 0.041(2) 0.0122(19) 0.007(2) 0.0017(19)
C22 0.040(2) 0.039(2) 0.044(3) 0.019(2) 0.015(2) 0.0058(19)
C23 0.027(2) 0.038(2) 0.038(2) 0.0159(18) 0.0130(19) 0.0019(17)
C24 0.0208(19) 0.034(2) 0.035(2) 0.0029(17) 0.0056(17) 0.0009(16)
C25 0.0204(19) 0.039(2) 0.037(2) 0.0052(18) 0.0053(18) 0.0019(16)
C26 0.020(2) 0.044(2) 0.038(2) 0.0070(19) 0.0046(18) 0.0020(17)
C27 0.021(2) 0.040(2) 0.038(2) 0.0054(18) 0.0053(18) 0.0026(17)
C28 0.0205(19) 0.038(2) 0.034(2) 0.0034(17) 0.0035(17) 0.0013(16)
C29 0.023(2) 0.046(2) 0.035(2) 0.0057(19) 0.0039(18) 0.0011(18)
C30 0.022(2) 0.045(2) 0.036(2) 0.0051(19) 0.0020(18) 0.0005(18)
C31 0.025(2) 0.048(3) 0.042(2) 0.007(2) 0.003(2) 0.0006(19)
C32 0.026(2) 0.044(2) 0.042(2) 0.0060(19) 0.0044(19) 0.0011(18)
C33 0.023(2) 0.042(2) 0.041(2) 0.0062(19) 0.0033(19) 0.0028(17)
C34 0.023(2) 0.039(2) 0.040(2) 0.0076(18) 0.0033(19) 0.0020(17)
C35 0.027(2) 0.045(2) 0.045(3) 0.004(2) 0.005(2) 0.0008(19)
C36 0.026(2) 0.058(3) 0.065(3) 0.001(3) 0.004(2) 0.000(2)
N1 0.0121(14) 0.0178(14) 0.0268(16) 0.0052(12) 0.0021(12) 0.0004(11)
O1 0.0163(12) 0.0204(12) 0.0369(15) 0.0085(11) 0.0043(11) 0.0038(10)
O3 0.0169(12) 0.0299(13) 0.0295(14) 0.0099(11) 0.0058(11) 0.0000(10)
O2 0.0210(13) 0.0325(14) 0.0313(14) 0.0118(11) 0.0070(11) 0.0047(11)
Br1 0.0336(3) 0.0184(2) 0.0630(3) 0.00761(18) 0.0100(2) -0.00380(16)

loop_
_atom_type_symbol
_atom_type_description
_atom_type_scat_dispersion_real
_atom_type_scat_dispersion_imag
_atom_type_scat_source
C C 0.0181 0.0091 'International Tables Vol C Tables 4.2.6.8 and 6.1.1.4'
H H 0 0 'International Tables Vol C Tables 4.2.6.8 and 6.1.1.4'
N N 0.0311 0.018 'International Tables Vol C Tables 4.2.6.8 and 6.1.1.4'
O O 0.0492 0.0322 'International Tables Vol C Tables 4.2.6.8 and 6.1.1.4'
Br Br -0.6763 1.2805 'International Tables Vol C Tables 4.2.6.8 and 6.1.1.4'

loop_
_geom_angle_atom_site_label_1
_geom_angle_atom_site_label_2
_geom_angle_atom_site_label_3
_geom_angle
_geom_angle_site_symmetry_1
_geom_angle_site_symmetry_3
C2 C1 C6 121.2(3) . .
C2 C1 H1 119.4 . .
C6 C1 H1 119.4 . .
C3 C2 C1 118.7(3) . .
C3 C2 H2 120.7 . .
C1 C2 H2 120.7 . .
C2 C3 C4 122.0(3) . .
C2 C3 Br1 118.6(3) . .
C4 C3 Br1 119.4(3) . .
C3 C4 C5 118.9(4) . .
C3 C4 H4 120.6 . .
C5 C4 H4 120.6 . .
C4 C5 C6 120.7(3) . .
C4 C5 H5 119.6 . .
C6 C5 H5 119.6 . .
C1 C6 C5 118.5(3) . .
C1 C6 C7 118.1(3) . .
C5 C6 C7 123.4(3) . .
C8 C7 N1 107.0(3) . .
C8 C7 C6 129.1(3) . .
N1 C7 C6 123.9(3) . .
C7 C8 C8 110.0(4) . 2_666
C7 C8 C9 142.0(3) . 2_666
C8 C8 C9 108.0(4) 2_666 2_666
O1 C9 N1 122.6(3) . .
O1 C9 C8 133.7(3) . 2_666
N1 C9 C8 103.7(3) . 2_666
C11 C10 C15 120.0(3) . .
C11 C10 N1 120.0(3) . .
C15 C10 N1 119.9(3) . .
O3 C11 C12 124.7(3) . .
O3 C11 C10 115.4(3) . .
C12 C11 C10 119.9(3) . .
C11 C12 C13 120.3(3) . .
C11 C12 H12 119.8 . .
C13 C12 H12 119.8 . .
C14 C13 C12 119.9(3) . .
C14 C13 C24 123.0(3) . .
C12 C13 C24 117.1(3) . .
C13 C14 C15 120.1(3) . .
C13 C14 H14 120 . .
C15 C14 H14 120 . .
O2 C15 C14 124.6(3) . .
O2 C15 C10 115.6(3) . .
C14 C15 C10 119.8(3) . .
O2 C16 C17 107.4(3) . .
O2 C16 H16A 110.2 . .
C17 C16 H16A 110.2 . .
O2 C16 H16B 110.2 . .
C17 C16 H16B 110.2 . .
H16A C16 H16B 108.5 . .
C18 C17 C16 114.7(4) . .
C18 C17 H17A 108.6 . .
C16 C17 H17A 108.6 . .
C18 C17 H17B 108.6 . .
C16 C17 H17B 108.6 . .
H17A C17 H17B 107.6 . .
C17 C18 C19 113.1(4) . .
C17 C18 H18A 109 . .
C19 C18 H18A 109 . .
C17 C18 H18B 109 . .
C19 C18 H18B 109 . .
H18A C18 H18B 107.8 . .
C20 C19 C18 115.1(4) 2_666 .
C20 C19 H19A 108.5 2_666 .
C18 C19 H19A 108.5 . .
C20 C19 H19B 108.5 2_666 .
C18 C19 H19B 108.5 . .
H19A C19 H19B 107.5 . .
C19 C20 C21 116.3(4) 2_666 .
C19 C20 H20A 108.2 2_666 .
C21 C20 H20A 108.2 . .
C19 C20 H20B 108.2 2_666 .
C21 C20 H20B 108.2 . .
H20A C20 H20B 107.4 . .
C22 C21 C20 111.9(4) . .
C22 C21 H21A 109.2 . .
C20 C21 H21A 109.2 . .
C22 C21 H21B 109.2 . .
C20 C21 H21B 109.2 . .
H21A C21 H21B 107.9 . .
C23 C22 C21 115.2(4) . .
C23 C22 H22A 108.5 . .
C21 C22 H22A 108.5 . .
C23 C22 H22B 108.5 . .
C21 C22 H22B 108.5 . .
H22A C22 H22B 107.5 . .
O3 C23 C22 108.7(3) . .
O3 C23 H23A 110 . .
C22 C23 H23A 110 . .
O3 C23 H23B 110 . .
C22 C23 H23B 110 . .
H23A C23 H23B 108.3 . .
C13 C24 C25 118.1(3) . .
C13 C24 H24A 107.8 . .
C25 C24 H24A 107.8 . .
C13 C24 H24B 107.8 . .
C25 C24 H24B 107.8 . .
H24A C24 H24B 107.1 . .
C24 C25 C26 110.0(3) . .
C24 C25 H25A 109.7 . .
C26 C25 H25A 109.7 . .
C24 C25 H25B 109.7 . .
C26 C25 H25B 109.7 . .
H25A C25 H25B 108.2 . .
C27 C26 C25 115.6(3) . .
C27 C26 H26A 108.4 . .
C25 C26 H26A 108.4 . .
C27 C26 H26B 108.4 . .
C25 C26 H26B 108.4 . .
H26A C26 H26B 107.4 . .
C26 C27 C28 111.4(3) . .
C26 C27 H27A 109.3 . .
C28 C27 H27A 109.3 . .
C26 C27 H27B 109.3 . .
C28 C27 H27B 109.3 . .
H27A C27 H27B 108 . .
C29 C28 C27 116.1(3) . .
C29 C28 H28A 108.3 . .
C27 C28 H28A 108.3 . .
C29 C28 H28B 108.3 . .
C27 C28 H28B 108.3 . .
H28A C28 H28B 107.4 . .
C28 C29 C30 111.9(3) . .
C28 C29 H29A 109.2 . .
C30 C29 H29A 109.2 . .
C28 C29 H29B 109.2 . .
C30 C29 H29B 109.2 . .
H29A C29 H29B 107.9 . .
C31 C30 C29 114.6(4) . .
C31 C30 H30A 108.6 . .
C29 C30 H30A 108.6 . .
C31 C30 H30B 108.6 . .
C29 C30 H30B 108.6 . .
H30A C30 H30B 107.6 . .
C32 C31 C30 113.5(4) . .
C32 C31 H31A 108.9 . .
C30 C31 H31A 108.9 . .
C32 C31 H31B 108.9 . .
C30 C31 H31B 108.9 . .
H31A C31 H31B 107.7 . .
C31 C32 C33 113.8(4) . .
C31 C32 H32A 108.8 . .
C33 C32 H32A 108.8 . .
C31 C32 H32B 108.8 . .
C33 C32 H32B 108.8 . .
H32A C32 H32B 107.7 . .
C32 C33 C34 113.7(4) . .
C32 C33 H33A 108.8 . .
C34 C33 H33A 108.8 . .
C32 C33 H33B 108.8 . .
C34 C33 H33B 108.8 . .
H33A C33 H33B 107.7 . .
C35 C34 C33 113.3(4) . .
C35 C34 H34A 108.9 . .
C33 C34 H34A 108.9 . .
C35 C34 H34B 108.9 . .
C33 C34 H34B 108.9 . .
H34A C34 H34B 107.7 . .
C34 C35 C36 113.5(4) . .
C34 C35 H35A 108.9 . .
C36 C35 H35A 108.9 . .
C34 C35 H35B 108.9 . .
C36 C35 H35B 108.9 . .
H35A C35 H35B 107.7 . .
C35 C36 H36A 109.5 . .
C35 C36 H36B 109.5 . .
H36A C36 H36B 109.5 . .
C35 C36 H36C 109.5 . .
H36A C36 H36C 109.5 . .
H36B C36 H36C 109.5 . .
C7 N1 C10 127.5(3) . .
C7 N1 C9 111.3(3) . .
C10 N1 C9 119.1(3) . .
C11 O3 C23 117.7(3) . .
C15 O2 C16 118.5(3) . .

loop_
_geom_bond_atom_site_label_1
_geom_bond_atom_site_label_2
_geom_bond_distance
_geom_bond_site_symmetry_2
C1 C2 1.382(5) .
C1 C6 1.394(5) .
C1 H1 0.95 .
C2 C3 1.372(5) .
C2 H2 0.95 .
C3 C4 1.382(6) .
C3 Br1 1.910(3) .
C4 C5 1.382(5) .
C4 H4 0.95 .
C5 C6 1.397(5) .
C5 H5 0.95 .
C6 C7 1.461(5) .
C7 C8 1.373(5) .
C7 N1 1.404(4) .
C8 C8 1.423(6) 2_666
C8 C9 1.452(5) 2_666
C9 O1 1.221(4) .
C9 N1 1.434(4) .
C9 C8 1.452(5) 2_666
C10 C11 1.393(5) .
C10 C15 1.396(5) .
C10 N1 1.424(4) .
C11 O3 1.358(4) .
C11 C12 1.385(5) .
C12 C13 1.393(5) .
C12 H12 0.95 .
C13 C14 1.390(5) .
C13 C24 1.515(5) .
C14 C15 1.392(5) .
C14 H14 0.95 .
C15 O2 1.366(4) .
C16 O2 1.422(5) .
C16 C17 1.515(6) .
C16 H16A 0.99 .
C16 H16B 0.99 .
C17 C18 1.507(6) .
C17 H17A 0.99 .
C17 H17B 0.99 .
C18 C19 1.518(6) .
C18 H18A 0.99 .
C18 H18B 0.99 .
C19 C20 1.503(6) 2_666
C19 H19A 0.99 .
C19 H19B 0.99 .
C20 C19 1.503(6) 2_666
C20 C21 1.516(6) .
C20 H20A 0.99 .
C20 H20B 0.99 .
C21 C22 1.516(6) .
C21 H21A 0.99 .
C21 H21B 0.99 .
C22 C23 1.497(6) .
C22 H22A 0.99 .
C22 H22B 0.99 .
C23 O3 1.434(4) .
C23 H23A 0.99 .
C23 H23B 0.99 .
C24 C25 1.525(6) .
C24 H24A 0.99 .
C24 H24B 0.99 .
C25 C26 1.528(5) .
C25 H25A 0.99 .
C25 H25B 0.99 .
C26 C27 1.507(6) .
C26 H26A 0.99 .
C26 H26B 0.99 .
C27 C28 1.522(5) .
C27 H27A 0.99 .
C27 H27B 0.99 .
C28 C29 1.517(6) .
C28 H28A 0.99 .
C28 H28B 0.99 .
C29 C30 1.524(5) .
C29 H29A 0.99 .
C29 H29B 0.99 .
C30 C31 1.523(6) .
C30 H30A 0.99 .
C30 H30B 0.99 .
C31 C32 1.519(6) .
C31 H31A 0.99 .
C31 H31B 0.99 .
C32 C33 1.521(6) .
C32 H32A 0.99 .
C32 H32B 0.99 .
C33 C34 1.525(5) .
C33 H33A 0.99 .
C33 H33B 0.99 .
C34 C35 1.513(6) .
C34 H34A 0.99 .
C34 H34B 0.99 .
C35 C36 1.522(6) .
C35 H35A 0.99 .
C35 H35B 0.99 .
C36 H36A 0.98 .
C36 H36B 0.98 .
C36 H36C 0.98 .
